data_7151607
loop_
_publ_author_name
'Charrier, Jean-Damien'
'Hadfield, David S.'
'Hitchcock, Peter B.'
'Young, Douglas W.'

_publ_section_title
;
 Synthesis of (2S,3S)-3'-fluoroisoleucine.
;
_journal_issue 5
_journal_name_full 'Organic &amp; biomolecular chemistry'
_journal_page_first 797
_journal_page_last 802
_journal_paper_doi 10.1039/b316219b
_journal_volume 2
_journal_year 2004
_chemical_absolute_configuration syn
_chemical_compound_source 'synthesis as described'
_chemical_formula_moiety 'C11 H19 N1 O5'
_chemical_formula_sum 'C11 H19 N O5'
_chemical_formula_weight 245.27
_chemical_name_systematic
;
?
;
_space_group_IT_number 19
_symmetry_cell_setting orthorhombic
_symmetry_Int_Tables_number 19
_symmetry_space_group_name_Hall 'P 2ac 2ab'
_symmetry_space_group_name_H-M 'P 21 21 21'
_atom_sites_solution_hydrogens geom
_atom_sites_solution_primary direct
_atom_sites_solution_secondary difmap
_audit_conform_dict_location ftp://ftp.iucr.org/cifdics/cif_core_2.1beta5.dic
_audit_conform_dict_name cif_core.dic
_audit_conform_dict_version 2.1beta5
_audit_creation_date 1999-11-04T15:22:58-00:00
_audit_creation_method 'WinGX routine CIF_UPDATE'
_cell_angle_alpha 90
_cell_angle_beta 90
_cell_angle_gamma 90
_cell_formula_units_Z 4
_cell_length_a 6.4668(5)
_cell_length_b 10.4584(4)
_cell_length_c 19.4553(12)
_cell_measurement_reflns_used 13232
_cell_measurement_temperature 173(2)
_cell_measurement_theta_max 25.028
_cell_measurement_theta_min 4.246
_cell_measurement_wavelength 0.71073
_cell_volume 1315.81(14)
_computing_cell_refinement 'HKL Scalepack (Otwinowski & Minor 1997)'
_computing_data_reduction 'HKL Denzo and Scalepack (Otwinowski & Minor 1997)'
_computing_molecular_graphics 'Ortep-3 for Windows (Farrugia, 1997)'
_computing_publication_material 'WinGX publication routines (Farrugia, 1999)'
_computing_structure_refinement 'SHELXL-97 (Sheldrick, 1997)'
_computing_structure_solution 'SHELXS-97 (Sheldrick, 1997)'
_diffrn_ambient_temperature 173(2)
_diffrn_measured_fraction_theta_full 0.971
_diffrn_measured_fraction_theta_max 0.971
_diffrn_measurement_device KappaCCD
_diffrn_measurement_method CCD
_diffrn_radiation_monochromator graphite
_diffrn_radiation_probe x-ray
_diffrn_radiation_type MoK\a
_diffrn_radiation_wavelength 0.71073
_diffrn_reflns_av_R_equivalents 0.06
_diffrn_reflns_av_sigmaI/netI 0.0493
_diffrn_reflns_limit_h_max 7
_diffrn_reflns_limit_h_min -5
_diffrn_reflns_limit_k_max 12
_diffrn_reflns_limit_k_min -12
_diffrn_reflns_limit_l_max 23
_diffrn_reflns_limit_l_min -16
_diffrn_reflns_number 6633
_diffrn_reflns_theta_full 25.12
_diffrn_reflns_theta_max 25.12
_diffrn_reflns_theta_min 4.43
_exptl_absorpt_coefficient_mu 0.097
_exptl_absorpt_correction_type none
_exptl_crystal_colour colourless
_exptl_crystal_density_diffrn 1.238
_exptl_crystal_density_method 'not measured'
_exptl_crystal_description plate
_exptl_crystal_F_000 528
_exptl_crystal_size_max 0.4
_exptl_crystal_size_mid 0.4
_exptl_crystal_size_min 0.1
_refine_diff_density_max 0.148
_refine_diff_density_min -0.176
_refine_diff_density_rms 0.036
_refine_ls_abs_structure_details 'Flack H D (1983), Acta Cryst. A39, 876-881'
_refine_ls_abs_structure_Flack 0.2(12)
_refine_ls_extinction_method none
_refine_ls_goodness_of_fit_ref 1.102
_refine_ls_hydrogen_treatment refall
_refine_ls_matrix_type full
_refine_ls_number_parameters 230
_refine_ls_number_reflns 2280
_refine_ls_number_restraints 0
_refine_ls_restrained_S_all 1.102
_refine_ls_R_factor_all 0.0441
_refine_ls_R_factor_gt 0.0397
_refine_ls_shift/su_max 0.002
_refine_ls_shift/su_mean 0
_refine_ls_structure_factor_coef Fsqd
_refine_ls_weighting_details 'calc w=1/[\s^2^(Fo^2^)+(0.0530P)^2^+0.1980P] where P=(Fo^2^+2Fc^2^)/3'
_refine_ls_weighting_scheme calc
_refine_ls_wR_factor_gt 0.1023
_refine_ls_wR_factor_ref 0.1052
_reflns_number_gt 2115
_reflns_number_total 2280
_reflns_threshold_expression >2sigma(I)
_cod_data_source_file b316219b.txt
_cod_data_source_block nov799
_cod_original_sg_symbol_H-M P2(1)2(1)2(1)
_cod_original_formula_sum 'C11 H19 N1 O5'
_cod_database_code 7151607

loop_
_symmetry_equiv_pos_as_xyz
'x, y, z'
'-x+1/2, -y, z+1/2'
'x+1/2, -y+1/2, -z'
'-x, y+1/2, -z+1/2'

loop_
_atom_site_label
_atom_site_type_symbol
_atom_site_fract_x
_atom_site_fract_y
_atom_site_fract_z
_atom_site_U_iso_or_equiv
_atom_site_adp_type
_atom_site_occupancy
_atom_site_symmetry_multiplicity
_atom_site_calc_flag
_atom_site_refinement_flags
_atom_site_disorder_assembly
_atom_site_disorder_group
O1 O -0.2513(3) 0.42406(17) 0.25521(9) 0.0585(5) Uani 1 1 d . . .
O2 O 0.0759(3) 0.40866(14) 0.28843(8) 0.0458(4) Uani 1 1 d . . .
O3 O 0.1686(2) 0.84724(13) 0.48791(7) 0.0357(4) Uani 1 1 d . . .
H3B H 0.092(4) 0.907(3) 0.4933(13) 0.043(7) Uiso 1 1 d . . .
O4 O 0.3719(2) 0.47078(11) 0.49566(7) 0.0317(3) Uani 1 1 d . . .
O5 O 0.0733(2) 0.45103(12) 0.55622(7) 0.0348(4) Uani 1 1 d . . .
N1 N 0.0823(3) 0.58373(15) 0.46858(8) 0.0296(4) Uani 1 1 d . . .
H1 H -0.036(4) 0.600(2) 0.4826(11) 0.025(5) Uiso 1 1 d . . .
C1 C -0.1064(4) 0.4692(2) 0.28573(11) 0.0416(5) Uani 1 1 d . . .
C2 C -0.0965(4) 0.5925(2) 0.32550(13) 0.0428(6) Uani 1 1 d . . .
H2B H -0.176(4) 0.588(3) 0.3633(14) 0.052(8) Uiso 1 1 d . . .
H2A H -0.155(5) 0.662(3) 0.2964(15) 0.060(8) Uiso 1 1 d . . .
C3 C 0.1311(4) 0.61151(19) 0.34270(10) 0.0366(5) Uani 1 1 d . . .
H3 H 0.195(4) 0.674(2) 0.3104(12) 0.044(6) Uiso 1 1 d . . .
C4 C 0.2212(4) 0.4778(2) 0.33069(13) 0.0458(6) Uani 1 1 d . . .
H4B H 0.221(4) 0.433(3) 0.3715(13) 0.047(7) Uiso 1 1 d . . .
H4A H 0.345(4) 0.480(2) 0.3069(12) 0.041(6) Uiso 1 1 d . . .
C5 C 0.1781(3) 0.66192(17) 0.41521(10) 0.0308(4) Uani 1 1 d . . .
H5 H 0.326(3) 0.6610(17) 0.4213(9) 0.020(5) Uiso 1 1 d . . .
C6 C 0.1077(4) 0.80005(17) 0.42267(11) 0.0338(5) Uani 1 1 d . . .
H6B H -0.037(5) 0.805(2) 0.4180(12) 0.040(6) Uiso 1 1 d . . .
H6A H 0.174(4) 0.848(2) 0.3854(11) 0.035(6) Uiso 1 1 d . . .
C7 C 0.1920(3) 0.49966(16) 0.50640(9) 0.0260(4) Uani 1 1 d . . .
C8 C 0.1573(4) 0.35474(17) 0.60522(10) 0.0346(5) Uani 1 1 d . . .
C9 C 0.2214(5) 0.23460(19) 0.56718(13) 0.0434(6) Uani 1 1 d . . .
H9C H 0.257(5) 0.164(3) 0.6015(15) 0.070(8) Uiso 1 1 d . . .
H9B H 0.351(6) 0.249(3) 0.5386(17) 0.083(11) Uiso 1 1 d . . .
H9A H 0.102(5) 0.201(3) 0.5412(14) 0.060(8) Uiso 1 1 d . . .
C10 C 0.3357(5) 0.4106(2) 0.64529(13) 0.0541(7) Uani 1 1 d . . .
H10C H 0.463(6) 0.421(4) 0.6146(18) 0.089(11) Uiso 1 1 d . . .
H10B H 0.289(5) 0.487(3) 0.6642(14) 0.062(8) Uiso 1 1 d . . .
H10A H 0.360(4) 0.349(2) 0.6840(12) 0.049(7) Uiso 1 1 d . . .
C11 C -0.0286(5) 0.3300(3) 0.65058(16) 0.0584(7) Uani 1 1 d . . .
H11C H -0.059(5) 0.406(3) 0.6747(15) 0.066(9) Uiso 1 1 d . . .
H11B H 0.010(5) 0.270(3) 0.6900(16) 0.070(9) Uiso 1 1 d . . .
H11A H -0.141(6) 0.301(3) 0.6212(16) 0.067(10) Uiso 1 1 d . . .

loop_
_atom_site_aniso_label
_atom_site_aniso_U_11
_atom_site_aniso_U_22
_atom_site_aniso_U_33
_atom_site_aniso_U_23
_atom_site_aniso_U_13
_atom_site_aniso_U_12
O1 0.0694(14) 0.0529(10) 0.0532(10) 0.0006(8) -0.0060(10) -0.0133(9)
O2 0.0635(11) 0.0336(7) 0.0404(8) -0.0015(6) 0.0043(7) -0.0009(8)
O3 0.0311(8) 0.0273(7) 0.0486(9) -0.0021(6) -0.0049(7) 0.0035(6)
O4 0.0290(7) 0.0243(6) 0.0418(7) 0.0041(5) -0.0007(6) 0.0018(5)
O5 0.0356(8) 0.0303(6) 0.0385(7) 0.0097(5) 0.0046(6) 0.0020(6)
N1 0.0265(9) 0.0266(8) 0.0355(9) 0.0034(6) 0.0044(7) 0.0013(7)
C1 0.0537(15) 0.0391(11) 0.0321(11) 0.0058(9) 0.0008(10) -0.0055(11)
C2 0.0480(14) 0.0415(12) 0.0390(12) 0.0001(9) -0.0060(11) 0.0058(11)
C3 0.0419(13) 0.0327(10) 0.0351(11) 0.0032(8) 0.0027(10) 0.0051(9)
C4 0.0547(16) 0.0426(13) 0.0401(13) -0.0055(10) 0.0026(11) 0.0107(11)
C5 0.0298(11) 0.0246(9) 0.0378(11) 0.0068(8) 0.0025(8) 0.0023(8)
C6 0.0379(13) 0.0263(9) 0.0372(11) 0.0051(8) -0.0030(10) 0.0023(8)
C7 0.0282(10) 0.0194(8) 0.0304(9) 0.0004(7) 0.0006(7) -0.0004(7)
C8 0.0465(13) 0.0233(9) 0.0340(10) 0.0078(7) -0.0049(9) -0.0014(9)
C9 0.0567(16) 0.0261(10) 0.0474(13) 0.0023(9) -0.0070(12) -0.0001(10)
C10 0.081(2) 0.0402(12) 0.0413(13) 0.0062(11) -0.0194(14) -0.0179(14)
C11 0.074(2) 0.0457(14) 0.0555(16) 0.0175(13) 0.0211(15) -0.0003(14)

loop_
_atom_type_symbol
_atom_type_description
_atom_type_scat_dispersion_real
_atom_type_scat_dispersion_imag
_atom_type_scat_source
C C 0.0033 0.0016 'International Tables Vol C Tables 4.2.6.8 and 6.1.1.4'
H H 0 0 'International Tables Vol C Tables 4.2.6.8 and 6.1.1.4'
N N 0.0061 0.0033 'International Tables Vol C Tables 4.2.6.8 and 6.1.1.4'
O O 0.0106 0.006 'International Tables Vol C Tables 4.2.6.8 and 6.1.1.4'

loop_
_geom_angle_atom_site_label_1
_geom_angle_atom_site_label_2
_geom_angle_atom_site_label_3
_geom_angle
_geom_angle_site_symmetry_1
_geom_angle_site_symmetry_3
_geom_angle_publ_flag
C1 O2 C4 111.01(17) . . ?
C7 O5 C8 120.79(16) . . ?
C7 N1 C5 122.01(17) . . ?
O1 C1 O2 121.2(2) . . ?
O1 C1 C2 128.5(2) . . ?
O2 C1 C2 110.3(2) . . ?
C1 C2 C3 105.4(2) . . ?
C2 C3 C4 102.40(19) . . ?
C2 C3 C5 115.95(18) . . ?
C4 C3 C5 112.21(17) . . ?
O2 C4 C3 107.3(2) . . ?
N1 C5 C6 109.70(17) . . ?
N1 C5 C3 112.15(16) . . ?
C6 C5 C3 110.75(16) . . ?
O3 C6 C5 109.44(16) . . ?
O4 C7 O5 125.27(16) . . ?
O4 C7 N1 124.75(17) . . ?
O5 C7 N1 109.97(17) . . ?
O5 C8 C10 110.33(16) . . ?
O5 C8 C11 101.47(19) . . ?
C10 C8 C11 111.8(2) . . ?
O5 C8 C9 110.34(17) . . ?
C10 C8 C9 111.3(2) . . ?
C11 C8 C9 111.1(2) . . ?

loop_
_geom_bond_atom_site_label_1
_geom_bond_atom_site_label_2
_geom_bond_distance
_geom_bond_site_symmetry_2
_geom_bond_publ_flag
O1 C1 1.206(3) . ?
O2 C1 1.340(3) . ?
O2 C4 1.443(3) . ?
O3 C6 1.418(3) . ?
O4 C7 1.220(2) . ?
O5 C7 1.337(2) . ?
O5 C8 1.489(2) . ?
N1 C7 1.348(2) . ?
N1 C5 1.460(3) . ?
C1 C2 1.505(3) . ?
C2 C3 1.523(3) . ?
C3 C4 1.533(3) . ?
C3 C5 1.536(3) . ?
C5 C6 1.522(3) . ?
C8 C10 1.510(3) . ?
C8 C11 1.514(4) . ?
C8 C9 1.516(3) . ?

loop_
_cod_related_entry_id
_cod_related_entry_database
_cod_related_entry_code
1 ChemSpider 21188975
